data_2233243
loop_
_publ_author_name
'Moumou, Mohamed'
'Benharref, Ahmed'
'Oudahmane, Abdelghani'
'Mellouki, Fouad'
'Berraho, Moha'

_publ_section_title
;
 10\a-Hydroxy-4,9-dimethyl-13-(morpholin-4-ylmethyl)-3,8,15-trioxatetracyclo[10.3.0.0^2,4^.0^7,9^]pentadecan-14-one
;
_journal_coeditor_code LH5393
_journal_issue 1
_journal_name_full 'Acta Crystallographica Section E'
_journal_page_first o167
_journal_page_last o168
_journal_paper_doi 10.1107/S1600536811053207
_journal_volume 68
_journal_year 2012
_chemical_formula_iupac 'C19 H29 N O6'
_chemical_formula_moiety 'C19 H29 N O6'
_chemical_formula_sum 'C19 H29 N O6'
_chemical_formula_weight 367.43
_chemical_name_systematic
;
10\a-Hydroxy-4,9-dimethyl-13-(morpholin-4-ylmethyl)-3,8,15-
trioxatetracyclo[10.3.0.0^2,4^.0^7,9^]pentadecan-14-one
;
_space_group_IT_number 4
_symmetry_cell_setting monoclinic
_symmetry_space_group_name_Hall 'P 2yb'
_symmetry_space_group_name_H-M 'P 1 21 1'
_atom_sites_solution_hydrogens geom
_atom_sites_solution_primary direct
_atom_sites_solution_secondary difmap
_audit_creation_method SHELXL-97
_cell_angle_alpha 90.00
_cell_angle_beta 102.160(2)
_cell_angle_gamma 90.00
_cell_formula_units_Z 2
_cell_length_a 11.6772(9)
_cell_length_b 6.9524(4)
_cell_length_c 11.8244(9)
_cell_measurement_reflns_used 2070
_cell_measurement_temperature 296(2)
_cell_measurement_theta_max 26.37
_cell_measurement_theta_min 3.6
_cell_volume 938.42(12)
_computing_cell_refinement 'SAINT (Bruker, 2005)'
_computing_data_collection 'APEX2 (Bruker, 2005)'
_computing_data_reduction 'SAINT (Bruker, 2005)'
_computing_molecular_graphics 'ORTEP-3 for Windows (Farrugia,1997)and PLATON (Spek, 2009)'
_computing_publication_material 'WinGX (Farrugia, 1999)'
_computing_structure_refinement 'SHELXL97 (Sheldrick,2008)'
_computing_structure_solution 'SHELXS97 (Sheldrick,2008)'
_diffrn_ambient_temperature 296(2)
_diffrn_measured_fraction_theta_full 0.991
_diffrn_measured_fraction_theta_max 0.991
_diffrn_measurement_device_type 'Bruker X8 APEXII CCD'
_diffrn_measurement_method '\f and \w scans'
_diffrn_radiation_monochromator graphite
_diffrn_radiation_source 'fine-focus sealed tube'
_diffrn_radiation_type MoK\a
_diffrn_radiation_wavelength 0.71073
_diffrn_reflns_av_R_equivalents 0.0322
_diffrn_reflns_av_sigmaI/netI 0.0345
_diffrn_reflns_limit_h_max 14
_diffrn_reflns_limit_h_min -14
_diffrn_reflns_limit_k_max 8
_diffrn_reflns_limit_k_min -6
_diffrn_reflns_limit_l_max 13
_diffrn_reflns_limit_l_min -14
_diffrn_reflns_number 7793
_diffrn_reflns_theta_full 26.37
_diffrn_reflns_theta_max 26.37
_diffrn_reflns_theta_min 3.60
_exptl_absorpt_coefficient_mu 0.096
_exptl_absorpt_correction_type none
_exptl_crystal_colour colourless
_exptl_crystal_density_diffrn 1.300
_exptl_crystal_density_method 'not measured'
_exptl_crystal_description prism
_exptl_crystal_F_000 396
_exptl_crystal_size_max 0.65
_exptl_crystal_size_mid 0.45
_exptl_crystal_size_min 0.26
_refine_diff_density_max 0.197
_refine_diff_density_min -0.229
_refine_ls_extinction_coef 0.047(7)
_refine_ls_extinction_expression Fc^*^=kFc[1+0.001xFc^2^\l^3^/sin(2\q)]^-1/4^
_refine_ls_extinction_method 'SHELXL97 (Sheldrick,2008)'
_refine_ls_goodness_of_fit_ref 1.065
_refine_ls_hydrogen_treatment constr
_refine_ls_matrix_type full
_refine_ls_number_parameters 239
_refine_ls_number_reflns 2069
_refine_ls_number_restraints 1
_refine_ls_restrained_S_all 1.065
_refine_ls_R_factor_all 0.0578
_refine_ls_R_factor_gt 0.0435
_refine_ls_shift/su_max 0.000
_refine_ls_shift/su_mean 0.000
_refine_ls_structure_factor_coef Fsqd
_refine_ls_weighting_details 'calc w=1/[\s^2^(Fo^2^)+(0.0604P)^2^+0.0790P] where P=(Fo^2^+2Fc^2^)/3'
_refine_ls_weighting_scheme calc
_refine_ls_wR_factor_gt 0.1014
_refine_ls_wR_factor_ref 0.1101
_reflns_number_gt 1661
_reflns_number_total 2069
_reflns_threshold_expression I>2\s(I)
_cod_data_source_file lh5393.cif
_cod_data_source_block I
_cod_original_sg_symbol_H-M 'P 21'
_cod_database_code 2233243
_cod_database_fobs_code 2233243

loop_
_symmetry_equiv_pos_as_xyz
'x, y, z'
'-x, y+1/2, -z'

loop_
_atom_site_type_symbol
_atom_site_label
_atom_site_fract_x
_atom_site_fract_y
_atom_site_fract_z
_atom_site_U_iso_or_equiv
_atom_site_adp_type
_atom_site_calc_flag
_atom_site_refinement_flags
_atom_site_occupancy
_atom_site_symmetry_multiplicity
C C1 0.2787(2) 0.2053(4) 0.3279(2) 0.0354(6) Uani d . 1 1
H H1 0.2200 0.1396 0.2692 0.042 Uiso calc R 1 1
C C2 0.2207(2) 0.3348(5) 0.3984(2) 0.0410(7) Uani d . 1 1
H H2 0.2724 0.4347 0.4397 0.049 Uiso calc R 1 1
C C3 0.0963(2) 0.3897(5) 0.3702(3) 0.0481(8) Uani d . 1 1
C C4 0.0687(3) 0.5894(6) 0.4046(3) 0.0631(10) Uani d . 1 1
H H4A 0.1265 0.6277 0.4724 0.076 Uiso calc R 1 1
H H4B -0.0073 0.5888 0.4256 0.076 Uiso calc R 1 1
C C5 0.0673(3) 0.7374(5) 0.3081(4) 0.0659(10) Uani d . 1 1
H H5A -0.0014 0.7161 0.2472 0.079 Uiso calc R 1 1
H H5B 0.0615 0.8655 0.3389 0.079 Uiso calc R 1 1
C C6 0.1748(3) 0.7262(4) 0.2578(3) 0.0525(8) Uani d . 1 1
H H6 0.2486 0.7177 0.3153 0.063 Uiso calc R 1 1
C C7 0.1814(3) 0.6562(4) 0.1444(3) 0.0503(8) Uani d . 1 1
C C8 0.2969(3) 0.5873(5) 0.1194(3) 0.0468(7) Uani d . 1 1
H H8 0.2923 0.6064 0.0365 0.056 Uiso calc R 1 1
C C9 0.3194(3) 0.3721(5) 0.1433(2) 0.0419(7) Uani d . 1 1
H H9A 0.3758 0.3287 0.0993 0.050 Uiso calc R 1 1
H H9B 0.2469 0.3033 0.1145 0.050 Uiso calc R 1 1
C C10 0.3649(2) 0.3155(4) 0.2708(2) 0.0323(6) Uani d . 1 1
H H10 0.3866 0.4339 0.3151 0.039 Uiso calc R 1 1
C C11 0.4738(2) 0.1839(4) 0.2903(2) 0.0378(6) Uani d . 1 1
H H11 0.4747 0.1113 0.2195 0.045 Uiso calc R 1 1
C C12 0.4563(2) 0.0491(4) 0.3832(2) 0.0439(7) Uani d . 1 1
C C13 0.5891(2) 0.2916(5) 0.3277(2) 0.0455(7) Uani d . 1 1
H H13A 0.5919 0.3489 0.4030 0.055 Uiso calc R 1 1
H H13B 0.6533 0.2006 0.3355 0.055 Uiso calc R 1 1
C C14 0.0086(3) 0.2978(6) 0.2748(3) 0.0673(11) Uani d . 1 1
H H14A 0.0412 0.1824 0.2501 0.101 Uiso calc R 1 1
H H14B -0.0109 0.3854 0.2109 0.101 Uiso calc R 1 1
H H14C -0.0609 0.2666 0.3024 0.101 Uiso calc R 1 1
C C15 0.0772(3) 0.5911(7) 0.0548(3) 0.0753(11) Uani d . 1 1
H H15A 0.0068 0.6419 0.0731 0.113 Uiso calc R 1 1
H H15B 0.0737 0.4531 0.0540 0.113 Uiso calc R 1 1
H H15C 0.0845 0.6368 -0.0200 0.113 Uiso calc R 1 1
C C16 0.6476(3) 0.3626(5) 0.1469(3) 0.0481(7) Uani d . 1 1
H H16A 0.5893 0.2747 0.1048 0.058 Uiso calc R 1 1
H H16B 0.7193 0.2908 0.1745 0.058 Uiso calc R 1 1
C C17 0.6915(3) 0.5830(6) 0.3049(3) 0.0568(9) Uani d . 1 1
H H17A 0.7644 0.5178 0.3374 0.068 Uiso calc R 1 1
H H17B 0.6628 0.6422 0.3678 0.068 Uiso calc R 1 1
C C18 0.6700(3) 0.5208(5) 0.0673(3) 0.0610(9) Uani d . 1 1
H H18A 0.6983 0.4652 0.0031 0.073 Uiso calc R 1 1
H H18B 0.5970 0.5870 0.0361 0.073 Uiso calc R 1 1
C C19 0.7136(3) 0.7371(6) 0.2215(3) 0.0697(10) Uani d . 1 1
H H19A 0.6419 0.8085 0.1934 0.084 Uiso calc R 1 1
H H19B 0.7721 0.8263 0.2617 0.084 Uiso calc R 1 1
N N 0.60588(19) 0.4434(4) 0.24620(18) 0.0419(6) Uani d . 1 1
O O1 0.39115(18) 0.7008(3) 0.1779(2) 0.0641(7) Uani d . 1 1
H H1A 0.4495 0.6332 0.1973 0.096 Uiso calc R 1 1
O O2 0.1778(3) 0.8609(4) 0.1609(3) 0.0845(9) Uani d . 1 1
O O3 0.14029(17) 0.2566(4) 0.46360(19) 0.0613(7) Uani d . 1 1
O O4 0.34823(15) 0.0656(3) 0.40522(16) 0.0440(5) Uani d . 1 1
O O5 0.5259(2) -0.0639(4) 0.4365(2) 0.0649(7) Uani d . 1 1
O O6 0.7532(2) 0.6551(4) 0.1254(2) 0.0678(7) Uani d . 1 1

loop_
_atom_site_aniso_label
_atom_site_aniso_U_11
_atom_site_aniso_U_22
_atom_site_aniso_U_33
_atom_site_aniso_U_12
_atom_site_aniso_U_13
_atom_site_aniso_U_23
C1 0.0331(13) 0.0335(14) 0.0376(14) 0.0022(11) 0.0032(10) 0.0047(12)
C2 0.0336(13) 0.0482(17) 0.0435(16) -0.0015(12) 0.0135(12) 0.0037(14)
C3 0.0325(14) 0.0540(19) 0.0604(19) 0.0025(14) 0.0156(13) 0.0134(17)
C4 0.0520(19) 0.073(2) 0.072(2) 0.0145(18) 0.0297(17) -0.003(2)
C5 0.070(2) 0.0451(19) 0.089(3) 0.0156(18) 0.0315(19) -0.004(2)
C6 0.0608(18) 0.0330(17) 0.064(2) -0.0023(14) 0.0126(15) -0.0011(15)
C7 0.0543(17) 0.0281(15) 0.066(2) 0.0054(13) 0.0064(15) 0.0079(14)
C8 0.0523(17) 0.0445(17) 0.0430(16) 0.0003(14) 0.0084(13) 0.0106(14)
C9 0.0461(15) 0.0467(16) 0.0324(14) 0.0087(13) 0.0071(12) 0.0003(13)
C10 0.0349(13) 0.0317(14) 0.0306(13) 0.0050(11) 0.0074(10) 0.0016(11)
C11 0.0388(14) 0.0434(16) 0.0328(14) 0.0095(12) 0.0115(11) 0.0020(12)
C12 0.0424(15) 0.0452(17) 0.0443(16) 0.0096(14) 0.0098(13) 0.0037(14)
C13 0.0366(14) 0.065(2) 0.0364(15) 0.0050(14) 0.0110(11) 0.0041(15)
C14 0.0379(16) 0.060(2) 0.096(3) 0.0009(16) -0.0017(17) 0.015(2)
C15 0.058(2) 0.084(3) 0.071(2) 0.012(2) -0.0148(17) 0.008(2)
C16 0.0527(16) 0.0531(18) 0.0422(16) 0.0025(15) 0.0182(13) -0.0040(15)
C17 0.0459(16) 0.073(2) 0.0537(18) -0.0100(17) 0.0146(14) -0.0156(19)
C18 0.071(2) 0.063(2) 0.0545(19) -0.0047(18) 0.0258(17) 0.0017(18)
C19 0.066(2) 0.062(2) 0.083(3) -0.0115(19) 0.0228(19) -0.017(2)
N 0.0367(12) 0.0561(15) 0.0351(12) 0.0013(11) 0.0122(10) -0.0053(12)
O1 0.0548(13) 0.0511(14) 0.0851(17) -0.0106(11) 0.0121(12) 0.0156(13)
O2 0.114(2) 0.0458(15) 0.095(2) 0.0084(15) 0.0268(18) 0.0058(15)
O3 0.0436(11) 0.0799(17) 0.0678(14) 0.0123(11) 0.0285(10) 0.0279(14)
O4 0.0425(11) 0.0441(11) 0.0470(11) 0.0054(9) 0.0135(9) 0.0138(9)
O5 0.0584(13) 0.0708(17) 0.0663(14) 0.0282(13) 0.0148(11) 0.0282(13)
O6 0.0679(14) 0.0695(16) 0.0750(15) -0.0158(13) 0.0351(12) -0.0037(14)

loop_
_atom_type_symbol
_atom_type_description
_atom_type_scat_dispersion_real
_atom_type_scat_dispersion_imag
_atom_type_scat_source
C C 0.0033 0.0016 'International Tables Vol C Tables 4.2.6.8 and 6.1.1.4'
H H 0.0000 0.0000 'International Tables Vol C Tables 4.2.6.8 and 6.1.1.4'
N N 0.0061 0.0033 'International Tables Vol C Tables 4.2.6.8 and 6.1.1.4'
O O 0.0106 0.0060 'International Tables Vol C Tables 4.2.6.8 and 6.1.1.4'

loop_
_geom_angle_atom_site_label_1
_geom_angle_atom_site_label_2
_geom_angle_atom_site_label_3
_geom_angle
O4 C1 C2 108.2(2)
O4 C1 C10 106.18(18)
C2 C1 C10 111.4(2)
O4 C1 H1 110.3
C2 C1 H1 110.3
C10 C1 H1 110.3
O3 C2 C3 59.70(17)
O3 C2 C1 119.8(3)
C3 C2 C1 125.2(3)
O3 C2 H2 113.8
C3 C2 H2 113.8
C1 C2 H2 113.8
O3 C3 C2 59.13(17)
O3 C3 C14 112.2(3)
C2 C3 C14 123.1(3)
O3 C3 C4 116.5(3)
C2 C3 C4 115.9(3)
C14 C3 C4 116.5(3)
C3 C4 C5 112.8(3)
C3 C4 H4A 109.0
C5 C4 H4A 109.0
C3 C4 H4B 109.0
C5 C4 H4B 109.0
H4A C4 H4B 107.8
C6 C5 C4 112.5(3)
C6 C5 H5A 109.1
C4 C5 H5A 109.1
C6 C5 H5B 109.1
C4 C5 H5B 109.1
H5A C5 H5B 107.8
C7 C6 O2 58.8(2)
C7 C6 C5 126.8(3)
O2 C6 C5 115.5(3)
C7 C6 H6 114.4
O2 C6 H6 114.4
C5 C6 H6 114.4
O2 C7 C6 62.1(2)
O2 C7 C15 110.5(3)
C6 C7 C15 124.2(3)
O2 C7 C8 113.0(3)
C6 C7 C8 120.7(3)
C15 C7 C8 112.8(3)
O1 C8 C7 111.2(3)
O1 C8 C9 111.7(2)
C7 C8 C9 113.3(3)
O1 C8 H8 106.7
C7 C8 H8 106.7
C9 C8 H8 106.7
C8 C9 C10 116.1(2)
C8 C9 H9A 108.3
C10 C9 H9A 108.3
C8 C9 H9B 108.3
C10 C9 H9B 108.3
H9A C9 H9B 107.4
C1 C10 C9 115.9(2)
C1 C10 C11 103.6(2)
C9 C10 C11 113.6(2)
C1 C10 H10 107.8
C9 C10 H10 107.8
C11 C10 H10 107.8
C12 C11 C13 110.2(2)
C12 C11 C10 104.2(2)
C13 C11 C10 113.7(2)
C12 C11 H11 109.5
C13 C11 H11 109.5
C10 C11 H11 109.5
O5 C12 O4 120.6(3)
O5 C12 C11 127.7(3)
O4 C12 C11 111.6(2)
N C13 C11 113.2(2)
N C13 H13A 108.9
C11 C13 H13A 108.9
N C13 H13B 108.9
C11 C13 H13B 108.9
H13A C13 H13B 107.7
C3 C14 H14A 109.5
C3 C14 H14B 109.5
H14A C14 H14B 109.5
C3 C14 H14C 109.5
H14A C14 H14C 109.5
H14B C14 H14C 109.5
C7 C15 H15A 109.5
C7 C15 H15B 109.5
H15A C15 H15B 109.5
C7 C15 H15C 109.5
H15A C15 H15C 109.5
H15B C15 H15C 109.5
N C16 C18 110.4(3)
N C16 H16A 109.6
C18 C16 H16A 109.6
N C16 H16B 109.6
C18 C16 H16B 109.6
H16A C16 H16B 108.1
N C17 C19 110.8(3)
N C17 H17A 109.5
C19 C17 H17A 109.5
N C17 H17B 109.5
C19 C17 H17B 109.5
H17A C17 H17B 108.1
O6 C18 C16 111.7(3)
O6 C18 H18A 109.3
C16 C18 H18A 109.3
O6 C18 H18B 109.3
C16 C18 H18B 109.3
H18A C18 H18B 107.9
O6 C19 C17 111.3(3)
O6 C19 H19A 109.4
C17 C19 H19A 109.4
O6 C19 H19B 109.4
C17 C19 H19B 109.4
H19A C19 H19B 108.0
C17 N C13 109.8(2)
C17 N C16 108.9(2)
C13 N C16 111.1(2)
C8 O1 H1A 109.5
C7 O2 C6 59.1(2)
C2 O3 C3 61.17(18)
C12 O4 C1 110.9(2)
C18 O6 C19 110.1(2)

loop_
_geom_bond_atom_site_label_1
_geom_bond_atom_site_label_2
_geom_bond_distance
C1 O4 1.458(3)
C1 C2 1.484(4)
C1 C10 1.530(3)
C1 H1 0.9800
C2 O3 1.441(3)
C2 C3 1.471(4)
C2 H2 0.9800
C3 O3 1.449(4)
C3 C14 1.498(5)
C3 C4 1.500(5)
C4 C5 1.535(5)
C4 H4A 0.9700
C4 H4B 0.9700
C5 C6 1.500(5)
C5 H5A 0.9700
C5 H5B 0.9700
C6 C7 1.443(5)
C6 O2 1.486(4)
C6 H6 0.9800
C7 O2 1.438(4)
C7 C15 1.505(5)
C7 C8 1.518(4)
C8 O1 1.411(4)
C8 C9 1.535(4)
C8 H8 0.9800
C9 C10 1.540(4)
C9 H9A 0.9700
C9 H9B 0.9700
C10 C11 1.544(3)
C10 H10 0.9800
C11 C12 1.490(4)
C11 C13 1.523(4)
C11 H11 0.9800
C12 O5 1.208(3)
C12 O4 1.346(3)
C13 N 1.470(4)
C13 H13A 0.9700
C13 H13B 0.9700
C14 H14A 0.9600
C14 H14B 0.9600
C14 H14C 0.9600
C15 H15A 0.9600
C15 H15B 0.9600
C15 H15C 0.9600
C16 N 1.474(4)
C16 C18 1.506(5)
C16 H16A 0.9700
C16 H16B 0.9700
C17 N 1.460(4)
C17 C19 1.514(5)
C17 H17A 0.9700
C17 H17B 0.9700
C18 O6 1.417(4)
C18 H18A 0.9700
C18 H18B 0.9700
C19 O6 1.432(4)
C19 H19A 0.9700
C19 H19B 0.9700
O1 H1A 0.8200

loop_
_geom_hbond_atom_site_label_D
_geom_hbond_atom_site_label_H
_geom_hbond_atom_site_label_A
_geom_hbond_site_symmetry_A
_geom_hbond_distance_DH
_geom_hbond_distance_HA
_geom_hbond_distance_DA
_geom_hbond_angle_DHA
_geom_hbond_publ_flag
O1 H1A N 1_555 0.82 2.23 3.048(3) 178 yes
C1 H1 O2 1_545 0.98 2.32 3.169(4) 145 yes
C2 H2 O5 2_656 0.98 2.50 3.260(3) 134 yes
C4 H4B O3 2_556 0.97 2.52 3.367(4) 146 yes

loop_
_cod_related_entry_id
_cod_related_entry_database
_cod_related_entry_code
1 ChemSpider 30657351
